data_4337619
loop_
_publ_author_name
'Xin, Xue-Lian'
'Chen, Min'
'Ai, Yu-Bo'
'Yang, Feng-Lei'
'Li, Xiu-Ling'
'Li, Fuyou'

_publ_section_title
;
 Aggregation-induced emissive copper(i) complexes for living cell imaging.
;
_journal_issue 6
_journal_name_full 'Inorganic chemistry'
_journal_page_first 2922
_journal_page_last 2931
_journal_paper_doi 10.1021/ic402685u
_journal_volume 53
_journal_year 2014
_chemical_formula_sum 'C84 H76 Br4 Cl10 Cu2 N4 O8 P4'
_chemical_formula_weight 2194.57
_chemical_name_systematic
; 
 ? 
;
_space_group_IT_number 14
_symmetry_cell_setting monoclinic
_symmetry_space_group_name_Hall '-P 2ybc'
_symmetry_space_group_name_H-M 'P 1 21/c 1'
_atom_sites_solution_hydrogens geom
_atom_sites_solution_primary direct
_atom_sites_solution_secondary difmap
_audit_creation_method SHELXL-97
_cell_angle_alpha 90.00
_cell_angle_beta 133.5000(10)
_cell_angle_gamma 90.00
_cell_formula_units_Z 2
_cell_length_a 15.2947(3)
_cell_length_b 18.9245(4)
_cell_length_c 21.5573(4)
_cell_measurement_reflns_used 8908
_cell_measurement_temperature 296(2)
_cell_measurement_theta_max 23.75
_cell_measurement_theta_min 2.82
_cell_volume 4526.08(17)
_computing_cell_refinement 'Bruker SMART'
_computing_data_collection 'Bruker SMART'
_computing_data_reduction 'Bruker SAINT'
_computing_molecular_graphics 'Bruker SHELXTL'
_computing_publication_material 'Bruker SHELXTL'
_computing_structure_refinement 'SHELXL-97 (Sheldrick, 1997)'
_computing_structure_solution 'SHELXS-97 (Sheldrick, 1990)'
_diffrn_ambient_temperature 296(2)
_diffrn_measured_fraction_theta_full 0.994
_diffrn_measured_fraction_theta_max 0.994
_diffrn_measurement_device_type 'CCD area detector'
_diffrn_measurement_method 'phi and omega scans'
_diffrn_radiation_monochromator graphite
_diffrn_radiation_source 'fine-focus sealed tube'
_diffrn_radiation_type MoK\a
_diffrn_radiation_wavelength 0.71073
_diffrn_reflns_av_R_equivalents 0.0631
_diffrn_reflns_av_sigmaI/netI 0.0436
_diffrn_reflns_limit_h_max 18
_diffrn_reflns_limit_h_min -18
_diffrn_reflns_limit_k_max 22
_diffrn_reflns_limit_k_min -22
_diffrn_reflns_limit_l_max 25
_diffrn_reflns_limit_l_min -23
_diffrn_reflns_number 52633
_diffrn_reflns_theta_full 25.00
_diffrn_reflns_theta_max 25.00
_diffrn_reflns_theta_min 3.09
_exptl_absorpt_coefficient_mu 2.657
_exptl_absorpt_correction_T_max 0.7770
_exptl_absorpt_correction_T_min 0.6186
_exptl_absorpt_correction_type none
_exptl_crystal_colour orange-yellow
_exptl_crystal_density_diffrn 1.610
_exptl_crystal_density_method 'not measured'
_exptl_crystal_description prism
_exptl_crystal_F_000 2200
_exptl_crystal_size_max 0.20
_exptl_crystal_size_mid 0.10
_exptl_crystal_size_min 0.10
_refine_diff_density_max 0.991
_refine_diff_density_min -0.641
_refine_diff_density_rms 0.067
_refine_ls_extinction_method none
_refine_ls_goodness_of_fit_ref 1.016
_refine_ls_hydrogen_treatment constr
_refine_ls_matrix_type full
_refine_ls_number_parameters 523
_refine_ls_number_reflns 7931
_refine_ls_number_restraints 0
_refine_ls_restrained_S_all 1.016
_refine_ls_R_factor_all 0.0798
_refine_ls_R_factor_gt 0.0436
_refine_ls_shift/su_max 0.001
_refine_ls_shift/su_mean 0.000
_refine_ls_structure_factor_coef Fsqd
_refine_ls_weighting_details 'calc w=1/[\s^2^(Fo^2^)+(0.0414P)^2^+6.6870P] where P=(Fo^2^+2Fc^2^)/3'
_refine_ls_weighting_scheme calc
_refine_ls_wR_factor_gt 0.0917
_refine_ls_wR_factor_ref 0.1088
_reflns_number_gt 5415
_reflns_number_total 7931
_reflns_threshold_expression >2sigma(I)
_cod_data_source_file ic402685u_si_003.cif
_cod_data_source_block Cu-2
_cod_depositor_comments
;
The following automatic conversions were performed:

'_symmetry_cell_setting' value 'Monoclinic' changed to 'monoclinic'
according to
/usr/data/users/saulius/crontab/automatic-downloads/current/ACS/lib/dictionaries/cif_core.dic
dictionary named 'cif_core.dic' version 2.4.2 from 2011-04-26.

Automatic conversion script
Id: cif_fix_values 2281 2013-09-26 08:29:07Z andrius 
;
_cod_original_cell_volume 4526.07(16)
_cod_original_sg_symbol_H-M P2(1)/c
_cod_database_code 4337619

loop_
_symmetry_equiv_pos_as_xyz
'x, y, z'
'-x, y+1/2, -z+1/2'
'-x, -y, -z'
'x, -y-1/2, z-1/2'

loop_
_atom_site_label
_atom_site_type_symbol
_atom_site_fract_x
_atom_site_fract_y
_atom_site_fract_z
_atom_site_U_iso_or_equiv
_atom_site_adp_type
_atom_site_occupancy
_atom_site_symmetry_multiplicity
_atom_site_calc_flag
_atom_site_refinement_flags
Br1 Br -0.08244(6) 0.75299(3) 0.81066(5) 0.0784(2) Uani 1 1 d .
Br2 Br 0.29713(6) 0.77099(3) 0.54597(4) 0.07229(19) Uani 1 1 d .
Cu1 Cu 0.28785(4) 0.83976(2) 0.80970(3) 0.03396(14) Uani 1 1 d .
P1 P 0.27257(9) 0.95759(5) 0.78905(6) 0.0327(2) Uani 1 1 d .
P2 P 0.47123(9) 0.79357(5) 0.91706(7) 0.0333(2) Uani 1 1 d .
N1 N 0.1377(3) 0.78479(17) 0.7685(2) 0.0348(8) Uani 1 1 d .
N2 N 0.2302(3) 0.79092(17) 0.6984(2) 0.0359(8) Uani 1 1 d .
C1 C 0.5390(4) 0.7787(2) 0.8744(3) 0.0420(10) Uani 1 1 d .
C2 C 0.5087(4) 0.7182(3) 0.8263(3) 0.0520(12) Uani 1 1 d .
H2A H 0.4636 0.6830 0.8234 0.062 Uiso 1 1 calc R
C3 C 0.5440(5) 0.7092(3) 0.7828(4) 0.0730(16) Uani 1 1 d .
H3A H 0.5215 0.6689 0.7501 0.088 Uiso 1 1 calc R
C4 C 0.6129(6) 0.7606(4) 0.7883(4) 0.089(2) Uani 1 1 d .
H4A H 0.6378 0.7550 0.7596 0.107 Uiso 1 1 calc R
C5 C 0.6444(6) 0.8197(4) 0.8362(5) 0.090(2) Uani 1 1 d .
H5A H 0.6918 0.8540 0.8402 0.108 Uiso 1 1 calc R
C6 C 0.6075(5) 0.8297(3) 0.8785(4) 0.0636(14) Uani 1 1 d .
H6A H 0.6287 0.8708 0.9098 0.076 Uiso 1 1 calc R
C7 C 0.2853(4) 0.9748(2) 0.7128(3) 0.0390(10) Uani 1 1 d .
C8 C 0.1893(4) 0.9630(2) 0.6264(3) 0.0500(12) Uani 1 1 d .
H8A H 0.1148 0.9505 0.6065 0.060 Uiso 1 1 calc R
C9 C 0.2015(6) 0.9694(3) 0.5696(4) 0.0707(16) Uani 1 1 d .
H9A H 0.1350 0.9621 0.5116 0.085 Uiso 1 1 calc R
C10 C 0.3090(8) 0.9863(3) 0.5963(5) 0.085(2) Uani 1 1 d .
H10A H 0.3166 0.9906 0.5572 0.103 Uiso 1 1 calc R
C11 C 0.4065(6) 0.9969(3) 0.6817(5) 0.0797(18) Uani 1 1 d .
H11A H 0.4809 1.0076 0.7006 0.096 Uiso 1 1 calc R
C12 C 0.3962(5) 0.9918(3) 0.7405(3) 0.0583(13) Uani 1 1 d .
H12A H 0.4630 0.9997 0.7983 0.070 Uiso 1 1 calc R
C13 C 0.4941(4) 0.7089(2) 0.9670(3) 0.0385(10) Uani 1 1 d .
C14 C 0.4001(4) 0.6752(2) 0.9493(3) 0.0525(12) Uani 1 1 d .
H14A H 0.3229 0.6942 0.9090 0.063 Uiso 1 1 calc R
C15 C 0.4187(5) 0.6130(3) 0.9910(4) 0.0705(16) Uani 1 1 d .
H15A H 0.3541 0.5908 0.9789 0.085 Uiso 1 1 calc R
C16 C 0.5306(6) 0.5844(3) 1.0495(4) 0.0782(18) Uani 1 1 d .
H16A H 0.5428 0.5430 1.0779 0.094 Uiso 1 1 calc R
C17 C 0.6250(6) 0.6163(3) 1.0666(4) 0.090(2) Uani 1 1 d .
H17A H 0.7014 0.5962 1.1060 0.108 Uiso 1 1 calc R
C18 C 0.6078(5) 0.6788(3) 1.0257(3) 0.0665(15) Uani 1 1 d .
H18A H 0.6726 0.7004 1.0376 0.080 Uiso 1 1 calc R
C19 C 0.1302(4) 0.9963(2) 0.7436(2) 0.0363(10) Uani 1 1 d .
C20 C 0.0661(4) 1.0484(2) 0.6804(3) 0.0449(11) Uani 1 1 d .
H20A H 0.0955 1.0659 0.6574 0.054 Uiso 1 1 calc R
C21 C -0.0407(5) 1.0739(3) 0.6521(3) 0.0601(14) Uani 1 1 d .
H21A H -0.0838 1.1080 0.6093 0.072 Uiso 1 1 calc R
C22 C -0.0837(5) 1.0496(3) 0.6863(4) 0.0717(16) Uani 1 1 d .
H22A H -0.1559 1.0670 0.6667 0.086 Uiso 1 1 calc R
C23 C -0.0213(5) 1.0001(3) 0.7489(4) 0.0739(17) Uani 1 1 d .
H23A H -0.0503 0.9842 0.7727 0.089 Uiso 1 1 calc R
C24 C 0.0852(5) 0.9733(3) 0.7776(3) 0.0537(12) Uani 1 1 d .
H24A H 0.1270 0.9393 0.8205 0.064 Uiso 1 1 calc R
C25 C 0.0876(4) 0.7858(2) 0.7997(3) 0.0411(10) Uani 1 1 d .
H25A H 0.1204 0.8146 0.8463 0.049 Uiso 1 1 calc R
C26 C -0.0133(4) 0.7447(2) 0.7645(3) 0.0487(11) Uani 1 1 d .
C27 C -0.0597(4) 0.6992(2) 0.6999(3) 0.0515(12) Uani 1 1 d .
H27A H -0.1239 0.6699 0.6791 0.062 Uiso 1 1 calc R
C28 C -0.0093(4) 0.6970(2) 0.6650(3) 0.0463(11) Uani 1 1 d .
C29 C -0.0530(5) 0.6516(3) 0.5955(3) 0.0593(14) Uani 1 1 d .
H29A H -0.1151 0.6200 0.5736 0.071 Uiso 1 1 calc R
C30 C -0.0054(5) 0.6541(3) 0.5616(3) 0.0608(14) Uani 1 1 d .
H30A H -0.0365 0.6246 0.5158 0.073 Uiso 1 1 calc R
C31 C 0.0921(4) 0.7008(2) 0.5939(3) 0.0450(11) Uani 1 1 d .
C32 C 0.1411(5) 0.7078(2) 0.5588(3) 0.0528(13) Uani 1 1 d .
H32A H 0.1132 0.6798 0.5128 0.063 Uiso 1 1 calc R
C33 C 0.2294(4) 0.7556(2) 0.5920(3) 0.0484(12) Uani 1 1 d .
C34 C 0.2737(4) 0.7966(2) 0.6631(3) 0.0419(10) Uani 1 1 d .
H34A H 0.3356 0.8286 0.6858 0.050 Uiso 1 1 calc R
C35 C 0.1391(4) 0.7441(2) 0.6640(2) 0.0366(10) Uani 1 1 d .
C36 C 0.0894(4) 0.7419(2) 0.7008(2) 0.0370(10) Uani 1 1 d .
C37 C 0.5774(4) 0.8501(2) 1.0113(3) 0.0389(10) Uani 1 1 d .
H37A H 0.6575 0.8296 1.0480 0.047 Uiso 1 1 calc R
H37B H 0.5802 0.8962 0.9931 0.047 Uiso 1 1 calc R
C38 C 0.5418(4) 0.8583(2) 1.0611(3) 0.0449(11) Uani 1 1 d .
H38A H 0.5379 0.8119 1.0781 0.054 Uiso 1 1 calc R
H38B H 0.4618 0.8789 1.0240 0.054 Uiso 1 1 calc R
C39 C 0.6282(4) 0.9044(2) 1.1409(3) 0.0468(11) Uani 1 1 d .
H39A H 0.7101 0.8887 1.1736 0.056 Uiso 1 1 calc R
H39B H 0.6111 0.8983 1.1764 0.056 Uiso 1 1 calc R
C40 C 0.3813(4) 1.0171(2) 0.8798(2) 0.0394(10) Uani 1 1 d .
H40A H 0.3722 1.0122 0.9200 0.047 Uiso 1 1 calc R
H40B H 0.4619 1.0012 0.9086 0.047 Uiso 1 1 calc R
Cl5 Cl 0.24528(12) 0.95987(7) 0.01783(8) 0.0571(3) Uani 1 1 d .
O1 O 0.1546(6) 0.9942(4) 0.0049(5) 0.188(3) Uani 1 1 d .
O2 O 0.2956(5) 1.0073(3) 0.0007(4) 0.133(2) Uani 1 1 d .
O3 O 0.1908(6) 0.9056(3) -0.0404(3) 0.159(3) Uani 1 1 d .
O4 O 0.3287(4) 0.9312(3) 0.1016(3) 0.1105(16) Uani 1 1 d .
Cl1 Cl 0.8135(3) 0.57289(12) 0.3077(2) 0.1471(10) Uani 1 1 d .
Cl2 Cl 0.71750(19) 0.43446(11) 0.23360(13) 0.1061(6) Uani 1 1 d .
C01 C 0.8066(10) 0.4886(5) 0.3267(6) 0.154(4) Uani 1 1 d .
H01A H 0.7736 0.4866 0.3522 0.184 Uiso 1 1 calc R
H01B H 0.8878 0.4696 0.3679 0.184 Uiso 1 1 calc R
Cl3 Cl 0.89428(13) 0.62136(8) 1.07888(9) 0.0767(4) Uani 1 1 d .
Cl4 Cl 0.90825(17) 0.65809(9) 0.95559(12) 0.0957(5) Uani 1 1 d .
C02 C 0.8222(5) 0.6606(3) 0.9809(4) 0.0772(17) Uani 1 1 d .
H02A H 0.8042 0.7094 0.9823 0.093 Uiso 1 1 calc R
H02B H 0.7463 0.6365 0.9365 0.093 Uiso 1 1 calc R

loop_
_atom_site_aniso_label
_atom_site_aniso_U_11
_atom_site_aniso_U_22
_atom_site_aniso_U_33
_atom_site_aniso_U_23
_atom_site_aniso_U_13
_atom_site_aniso_U_12
Br1 0.0813(4) 0.0841(4) 0.1071(5) -0.0105(4) 0.0791(4) -0.0149(3)
Br2 0.0989(5) 0.0806(4) 0.0689(4) -0.0032(3) 0.0698(4) 0.0062(3)
Cu1 0.0355(3) 0.0317(3) 0.0314(3) -0.0030(2) 0.0218(2) -0.0029(2)
P1 0.0351(6) 0.0307(5) 0.0267(5) -0.0017(4) 0.0192(5) -0.0007(4)
P2 0.0337(6) 0.0288(5) 0.0326(6) -0.0020(4) 0.0210(5) -0.0025(4)
N1 0.0367(19) 0.0334(18) 0.0328(19) 0.0001(15) 0.0233(17) -0.0018(15)
N2 0.042(2) 0.0345(18) 0.0315(18) -0.0010(15) 0.0257(17) 0.0019(15)
C1 0.039(2) 0.046(3) 0.039(2) 0.006(2) 0.026(2) 0.005(2)
C2 0.055(3) 0.057(3) 0.050(3) 0.002(2) 0.039(3) 0.009(2)
C3 0.080(4) 0.086(4) 0.062(4) 0.002(3) 0.053(3) 0.022(3)
C4 0.099(5) 0.129(6) 0.084(5) 0.018(4) 0.080(5) 0.027(5)
C5 0.090(5) 0.110(6) 0.105(5) 0.011(4) 0.080(5) -0.011(4)
C6 0.074(4) 0.065(3) 0.078(4) 0.000(3) 0.062(3) -0.007(3)
C7 0.047(3) 0.034(2) 0.040(2) -0.0007(18) 0.032(2) -0.0001(19)
C8 0.062(3) 0.050(3) 0.041(3) -0.002(2) 0.037(3) 0.005(2)
C9 0.106(5) 0.068(4) 0.054(3) 0.010(3) 0.061(4) 0.021(3)
C10 0.147(7) 0.077(4) 0.097(5) 0.016(4) 0.109(6) 0.022(4)
C11 0.097(5) 0.079(4) 0.117(6) -0.005(4) 0.094(5) -0.007(4)
C12 0.068(3) 0.061(3) 0.064(3) -0.007(3) 0.052(3) -0.003(3)
C13 0.045(2) 0.031(2) 0.036(2) -0.0014(18) 0.027(2) -0.0001(19)
C14 0.055(3) 0.049(3) 0.054(3) 0.005(2) 0.038(3) -0.004(2)
C15 0.075(4) 0.058(3) 0.075(4) 0.017(3) 0.050(3) -0.008(3)
C16 0.107(5) 0.050(3) 0.077(4) 0.024(3) 0.063(4) 0.008(3)
C17 0.085(5) 0.069(4) 0.098(5) 0.045(4) 0.056(4) 0.036(4)
C18 0.051(3) 0.061(3) 0.075(4) 0.024(3) 0.039(3) 0.013(3)
C19 0.040(2) 0.036(2) 0.030(2) -0.0081(17) 0.023(2) -0.0036(18)
C20 0.051(3) 0.043(2) 0.038(2) -0.001(2) 0.029(2) 0.006(2)
C21 0.057(3) 0.060(3) 0.042(3) 0.000(2) 0.026(3) 0.020(3)
C22 0.052(3) 0.089(4) 0.071(4) -0.014(3) 0.042(3) 0.010(3)
C23 0.079(4) 0.086(4) 0.091(5) -0.002(4) 0.072(4) 0.003(3)
C24 0.064(3) 0.048(3) 0.062(3) 0.002(2) 0.049(3) 0.002(2)
C25 0.046(3) 0.037(2) 0.041(2) 0.0023(19) 0.030(2) -0.0033(19)
C26 0.048(3) 0.046(3) 0.057(3) 0.005(2) 0.038(3) -0.002(2)
C27 0.040(3) 0.050(3) 0.054(3) 0.002(2) 0.028(2) -0.011(2)
C28 0.041(3) 0.038(2) 0.036(2) 0.0010(19) 0.018(2) -0.008(2)
C29 0.055(3) 0.053(3) 0.052(3) -0.013(2) 0.030(3) -0.021(2)
C30 0.063(3) 0.045(3) 0.046(3) -0.016(2) 0.026(3) -0.013(2)
C31 0.053(3) 0.037(2) 0.031(2) -0.0050(19) 0.023(2) 0.001(2)
C32 0.069(3) 0.045(3) 0.039(3) -0.005(2) 0.035(3) 0.007(2)
C33 0.064(3) 0.048(3) 0.040(3) 0.004(2) 0.038(3) 0.010(2)
C34 0.050(3) 0.037(2) 0.040(2) 0.0030(19) 0.031(2) 0.005(2)
C35 0.039(2) 0.029(2) 0.031(2) 0.0008(17) 0.020(2) 0.0029(18)
C36 0.038(2) 0.030(2) 0.029(2) -0.0001(17) 0.018(2) 0.0001(18)
C37 0.034(2) 0.033(2) 0.036(2) -0.0049(18) 0.019(2) -0.0058(18)
C38 0.055(3) 0.038(2) 0.045(3) -0.0103(19) 0.036(2) -0.013(2)
C39 0.062(3) 0.035(2) 0.038(3) -0.0054(19) 0.033(2) -0.006(2)
C40 0.043(2) 0.036(2) 0.026(2) -0.0047(17) 0.019(2) -0.0017(19)
Cl5 0.0636(8) 0.0531(7) 0.0587(8) -0.0029(6) 0.0436(7) -0.0093(6)
O1 0.198(6) 0.247(8) 0.220(7) 0.129(6) 0.182(6) 0.137(6)
O2 0.162(5) 0.130(4) 0.151(5) -0.031(4) 0.125(4) -0.080(4)
O3 0.256(7) 0.085(3) 0.081(3) -0.020(3) 0.095(4) -0.072(4)
O4 0.094(3) 0.125(4) 0.057(3) 0.009(3) 0.030(3) 0.004(3)
Cl1 0.227(3) 0.0963(15) 0.231(3) -0.0058(17) 0.200(3) 0.0127(16)
Cl2 0.1218(15) 0.1012(13) 0.1136(14) -0.0005(11) 0.0880(13) -0.0072(11)
C01 0.264(12) 0.133(7) 0.139(7) 0.063(6) 0.168(9) 0.085(8)
Cl3 0.0779(10) 0.0713(9) 0.0628(9) 0.0017(7) 0.0416(8) 0.0029(7)
Cl4 0.1230(14) 0.0867(11) 0.1157(14) -0.0159(10) 0.0968(13) -0.0124(10)
C02 0.070(4) 0.069(4) 0.079(4) 0.015(3) 0.047(3) 0.016(3)

loop_
_atom_type_symbol
_atom_type_description
_atom_type_scat_dispersion_real
_atom_type_scat_dispersion_imag
_atom_type_scat_source
C C 0.0033 0.0016 'International Tables Vol C Tables 4.2.6.8 and 6.1.1.4'
H H 0.0000 0.0000 'International Tables Vol C Tables 4.2.6.8 and 6.1.1.4'
Br Br -0.2901 2.4595 'International Tables Vol C Tables 4.2.6.8 and 6.1.1.4'
Cl Cl 0.1484 0.1585 'International Tables Vol C Tables 4.2.6.8 and 6.1.1.4'
Cu Cu 0.3201 1.2651 'International Tables Vol C Tables 4.2.6.8 and 6.1.1.4'
N N 0.0061 0.0033 'International Tables Vol C Tables 4.2.6.8 and 6.1.1.4'
O O 0.0106 0.0060 'International Tables Vol C Tables 4.2.6.8 and 6.1.1.4'
P P 0.1023 0.0942 'International Tables Vol C Tables 4.2.6.8 and 6.1.1.4'

loop_
_geom_angle_atom_site_label_1
_geom_angle_atom_site_label_2
_geom_angle_atom_site_label_3
_geom_angle
_geom_angle_site_symmetry_1
_geom_angle_site_symmetry_3
N1 Cu1 N2 79.72(13) . .
N1 Cu1 P2 118.24(9) . .
N2 Cu1 P2 104.38(9) . .
N1 Cu1 P1 118.42(9) . .
N2 Cu1 P1 107.62(9) . .
P2 Cu1 P1 118.32(4) . .
C7 P1 C19 105.97(19) . .
C7 P1 C40 105.8(2) . .
C19 P1 C40 101.36(19) . .
C7 P1 Cu1 107.21(13) . .
C19 P1 Cu1 115.37(14) . .
C40 P1 Cu1 120.01(13) . .
C1 P2 C13 102.5(2) . .
C1 P2 C37 105.8(2) . .
C13 P2 C37 101.24(19) . .
C1 P2 Cu1 106.33(14) . .
C13 P2 Cu1 123.06(14) . .
C37 P2 Cu1 116.09(14) . .
C25 N1 C36 118.5(4) . .
C25 N1 Cu1 129.1(3) . .
C36 N1 Cu1 112.4(3) . .
C34 N2 C35 118.2(4) . .
C34 N2 Cu1 129.7(3) . .
C35 N2 Cu1 112.0(3) . .
C6 C1 C2 118.0(4) . .
C6 C1 P2 122.0(4) . .
C2 C1 P2 119.4(3) . .
C3 C2 C1 121.6(5) . .
C3 C2 H2A 119.2 . .
C1 C2 H2A 119.2 . .
C2 C3 C4 119.3(6) . .
C2 C3 H3A 120.4 . .
C4 C3 H3A 120.4 . .
C5 C4 C3 119.7(6) . .
C5 C4 H4A 120.1 . .
C3 C4 H4A 120.1 . .
C4 C5 C6 121.3(6) . .
C4 C5 H5A 119.4 . .
C6 C5 H5A 119.4 . .
C5 C6 C1 120.1(6) . .
C5 C6 H6A 120.0 . .
C1 C6 H6A 120.0 . .
C8 C7 C12 117.6(4) . .
C8 C7 P1 121.1(4) . .
C12 C7 P1 120.8(3) . .
C9 C8 C7 121.4(5) . .
C9 C8 H8A 119.3 . .
C7 C8 H8A 119.3 . .
C10 C9 C8 121.0(6) . .
C10 C9 H9A 119.5 . .
C8 C9 H9A 119.5 . .
C9 C10 C11 119.1(6) . .
C9 C10 H10A 120.5 . .
C11 C10 H10A 120.5 . .
C10 C11 C12 121.1(6) . .
C10 C11 H11A 119.4 . .
C12 C11 H11A 119.4 . .
C11 C12 C7 119.7(5) . .
C11 C12 H12A 120.1 . .
C7 C12 H12A 120.1 . .
C14 C13 C18 118.8(4) . .
C14 C13 P2 120.5(3) . .
C18 C13 P2 120.7(4) . .
C13 C14 C15 120.5(5) . .
C13 C14 H14A 119.7 . .
C15 C14 H14A 119.7 . .
C16 C15 C14 120.4(5) . .
C16 C15 H15A 119.8 . .
C14 C15 H15A 119.8 . .
C15 C16 C17 119.9(5) . .
C15 C16 H16A 120.0 . .
C17 C16 H16A 120.0 . .
C16 C17 C18 120.3(5) . .
C16 C17 H17A 119.8 . .
C18 C17 H17A 119.8 . .
C13 C18 C17 120.0(5) . .
C13 C18 H18A 120.0 . .
C17 C18 H18A 120.0 . .
C24 C19 C20 118.0(4) . .
C24 C19 P1 116.0(3) . .
C20 C19 P1 125.9(3) . .
C21 C20 C19 120.1(5) . .
C21 C20 H20A 119.9 . .
C19 C20 H20A 119.9 . .
C22 C21 C20 120.5(5) . .
C22 C21 H21A 119.7 . .
C20 C21 H21A 119.7 . .
C23 C22 C21 120.1(5) . .
C23 C22 H22A 119.9 . .
C21 C22 H22A 119.9 . .
C22 C23 C24 120.3(5) . .
C22 C23 H23A 119.8 . .
C24 C23 H23A 119.8 . .
C19 C24 C23 120.9(5) . .
C19 C24 H24A 119.6 . .
C23 C24 H24A 119.6 . .
N1 C25 C26 121.8(4) . .
N1 C25 H25A 119.1 . .
C26 C25 H25A 119.1 . .
C27 C26 C25 121.1(4) . .
C27 C26 Br1 120.5(4) . .
C25 C26 Br1 118.5(4) . .
C26 C27 C28 118.7(4) . .
C26 C27 H27A 120.7 . .
C28 C27 H27A 120.7 . .
C27 C28 C36 117.7(4) . .
C27 C28 C29 123.2(4) . .
C36 C28 C29 119.1(5) . .
C30 C29 C28 120.8(5) . .
C30 C29 H29A 119.6 . .
C28 C29 H29A 119.6 . .
C29 C30 C31 122.0(5) . .
C29 C30 H30A 119.0 . .
C31 C30 H30A 119.0 . .
C32 C31 C35 117.4(4) . .
C32 C31 C30 124.4(4) . .
C35 C31 C30 118.1(4) . .
C33 C32 C31 119.5(4) . .
C33 C32 H32A 120.2 . .
C31 C32 H32A 120.2 . .
C32 C33 C34 120.1(4) . .
C32 C33 Br2 122.4(4) . .
C34 C33 Br2 117.5(4) . .
N2 C34 C33 122.0(4) . .
N2 C34 H34A 119.0 . .
C33 C34 H34A 119.0 . .
N2 C35 C31 122.7(4) . .
N2 C35 C36 116.9(4) . .
C31 C35 C36 120.4(4) . .
N1 C36 C28 122.2(4) . .
N1 C36 C35 118.3(4) . .
C28 C36 C35 119.5(4) . .
C38 C37 P2 111.7(3) . .
C38 C37 H37A 109.3 . .
P2 C37 H37A 109.3 . .
C38 C37 H37B 109.3 . .
P2 C37 H37B 109.3 . .
H37A C37 H37B 107.9 . .
C37 C38 C39 113.9(4) . .
C37 C38 H38A 108.8 . .
C39 C38 H38A 108.8 . .
C37 C38 H38B 108.8 . .
C39 C38 H38B 108.8 . .
H38A C38 H38B 107.7 . .
C38 C39 C40 113.0(3) . 3_677
C38 C39 H39A 109.0 . .
C40 C39 H39A 109.0 3_677 .
C38 C39 H39B 109.0 . .
C40 C39 H39B 109.0 3_677 .
H39A C39 H39B 107.8 . .
C39 C40 P1 116.7(3) 3_677 .
C39 C40 H40A 108.1 3_677 .
P1 C40 H40A 108.1 . .
C39 C40 H40B 108.1 3_677 .
P1 C40 H40B 108.1 . .
H40A C40 H40B 107.3 . .
O3 Cl5 O1 105.9(5) . .
O3 Cl5 O2 109.9(3) . .
O1 Cl5 O2 107.9(4) . .
O3 Cl5 O4 109.0(3) . .
O1 Cl5 O4 109.7(4) . .
O2 Cl5 O4 114.1(3) . .
Cl1 C01 Cl2 113.7(4) . .
Cl1 C01 H01A 108.8 . .
Cl2 C01 H01A 108.8 . .
Cl1 C01 H01B 108.8 . .
Cl2 C01 H01B 108.8 . .
H01A C01 H01B 107.7 . .
Cl3 C02 Cl4 112.7(3) . .
Cl3 C02 H02A 109.1 . .
Cl4 C02 H02A 109.1 . .
Cl3 C02 H02B 109.1 . .
Cl4 C02 H02B 109.1 . .
H02A C02 H02B 107.8 . .

loop_
_geom_bond_atom_site_label_1
_geom_bond_atom_site_label_2
_geom_bond_distance
_geom_bond_site_symmetry_2
Br1 C26 1.893(5) .
Br2 C33 1.886(5) .
Cu1 N1 2.082(3) .
Cu1 N2 2.115(3) .
Cu1 P2 2.2473(11) .
Cu1 P1 2.2543(11) .
P1 C7 1.811(4) .
P1 C19 1.817(4) .
P1 C40 1.839(4) .
P2 C1 1.820(5) .
P2 C13 1.825(4) .
P2 C37 1.834(4) .
N1 C25 1.323(5) .
N1 C36 1.361(5) .
N2 C34 1.316(5) .
N2 C35 1.361(5) .
C1 C6 1.382(6) .
C1 C2 1.393(6) .
C2 C3 1.375(7) .
C2 H2A 0.9300 .
C3 C4 1.377(9) .
C3 H3A 0.9300 .
C4 C5 1.365(9) .
C4 H4A 0.9300 .
C5 C6 1.377(8) .
C5 H5A 0.9300 .
C6 H6A 0.9300 .
C7 C8 1.383(6) .
C7 C12 1.394(6) .
C8 C9 1.365(7) .
C8 H8A 0.9300 .
C9 C10 1.354(9) .
C9 H9A 0.9300 .
C10 C11 1.369(9) .
C10 H10A 0.9300 .
C11 C12 1.384(7) .
C11 H11A 0.9300 .
C12 H12A 0.9300 .
C13 C14 1.366(6) .
C13 C18 1.386(6) .
C14 C15 1.387(7) .
C14 H14A 0.9300 .
C15 C16 1.357(8) .
C15 H15A 0.9300 .
C16 C17 1.361(8) .
C16 H16A 0.9300 .
C17 C18 1.388(7) .
C17 H17A 0.9300 .
C18 H18A 0.9300 .
C19 C24 1.378(6) .
C19 C20 1.396(6) .
C20 C21 1.380(6) .
C20 H20A 0.9300 .
C21 C22 1.362(8) .
C21 H21A 0.9300 .
C22 C23 1.355(8) .
C22 H22A 0.9300 .
C23 C24 1.380(7) .
C23 H23A 0.9300 .
C24 H24A 0.9300 .
C25 C26 1.396(6) .
C25 H25A 0.9300 .
C26 C27 1.350(6) .
C27 C28 1.402(7) .
C27 H27A 0.9300 .
C28 C36 1.411(6) .
C28 C29 1.432(6) .
C29 C30 1.340(7) .
C29 H29A 0.9300 .
C30 C31 1.436(7) .
C30 H30A 0.9300 .
C31 C32 1.389(7) .
C31 C35 1.407(6) .
C32 C33 1.351(7) .
C32 H32A 0.9300 .
C33 C34 1.407(6) .
C34 H34A 0.9300 .
C35 C36 1.429(6) .
C37 C38 1.511(6) .
C37 H37A 0.9700 .
C37 H37B 0.9700 .
C38 C39 1.529(6) .
C38 H38A 0.9700 .
C38 H38B 0.9700 .
C39 C40 1.530(5) 3_677
C39 H39A 0.9700 .
C39 H39B 0.9700 .
C40 C39 1.530(5) 3_677
C40 H40A 0.9700 .
C40 H40B 0.9700 .
Cl5 O3 1.372(5) .
Cl5 O1 1.375(5) .
Cl5 O2 1.389(4) .
Cl5 O4 1.418(4) .
Cl1 C01 1.667(9) .
Cl2 C01 1.781(10) .
C01 H01A 0.9700 .
C01 H01B 0.9700 .
Cl3 C02 1.738(6) .
Cl4 C02 1.739(6) .
C02 H02A 0.9700 .
C02 H02B 0.9700 .
